data_7237679
loop_
_publ_author_name
'Reynolds, Joseph E.'
'Bohnsack, Alisha M.'
'Kristek, David J.'
'Guti\'errez-Alejandre, A\'ida'
'Dunning, Samuel G.'
'Waggoner, Nolan W.'
'Sikma, R. Eric'
'Ibarra, Ilich A.'
'Humphrey, Simon M.'

_publ_section_title
;
 Phosphonium zwitterions for lighter and chemically-robust MOFs: highly
 reversible H2S capture and solvent-triggered release
;
_journal_issue 28
_journal_name_full 'Journal of Materials Chemistry A'
_journal_page_first 16842
_journal_paper_doi 10.1039/C9TA05444H
_journal_volume 7
_journal_year 2019
_chemical_formula_moiety 'C56 H36 Mg3 P2 O18, H2 O, 2(C3 H7 N O)'
_chemical_formula_sum 'C62 H54 Mg3 N2 O21 P2'
_chemical_formula_weight 1289.88
_chemical_name_common PCM-75
_space_group_crystal_system orthorhombic
_space_group_IT_number 73
_space_group_name_Hall '-I 2b 2c'
_space_group_name_H-M_alt 'I b c a'
_atom_sites_solution_hydrogens geom
_audit_creation_method SHELXL-2014/7
_audit_update_record
;
2019-03-21 deposited with the CCDC.	2019-06-20 downloaded from the CCDC.
;
_cell_angle_alpha 90
_cell_angle_beta 90
_cell_angle_gamma 90
_cell_formula_units_Z 8
_cell_length_a 29.3448(4)
_cell_length_b 23.6598(4)
_cell_length_c 24.6552(3)
_cell_measurement_reflns_used 27447
_cell_measurement_temperature 100.0(5)
_cell_measurement_theta_max 75.5930
_cell_measurement_theta_min 2.3730
_cell_volume 17117.9(4)
_computing_cell_refinement 'CrysAlisPro V 1.171.40.39a, Rigaku Oxford Diffraction'
_computing_data_collection 'CrysAlisPro V 1.171.40.39a, Rigaku Oxford Diffraction'
_computing_data_reduction 'CrysAlisPro V 1.171.40.39a, Rigaku Oxford Diffraction'
_computing_molecular_graphics 'XP SHELXTL/PC, Siemens Analytical'
_computing_publication_material 'Shelxl-2016/6, Sheldrick, G. M.'
_computing_structure_refinement 'Shelxl-2016/6, Sheldrick, G. M.'
_computing_structure_solution
;

SHELXT. Sheldrick, G. M. (2015). Acta Cryst. A71, 3-8. 
;
_diffrn_ambient_temperature 100.0(5)
_diffrn_measured_fraction_theta_full 0.997
_diffrn_measured_fraction_theta_max 0.987
_diffrn_measurement_device_type 'SuperNova (Cu) X-ray Source'
_diffrn_radiation_type CuK\a
_diffrn_radiation_wavelength 1.54184
_diffrn_reflns_av_R_equivalents 0.0383
_diffrn_reflns_av_unetI/netI 0.0189
_diffrn_reflns_Laue_measured_fraction_full 0.997
_diffrn_reflns_Laue_measured_fraction_max 0.987
_diffrn_reflns_limit_h_max 31
_diffrn_reflns_limit_h_min -36
_diffrn_reflns_limit_k_max 28
_diffrn_reflns_limit_k_min -29
_diffrn_reflns_limit_l_max 29
_diffrn_reflns_limit_l_min -30
_diffrn_reflns_number 45399
_diffrn_reflns_point_group_measured_fraction_full 0.997
_diffrn_reflns_point_group_measured_fraction_max 0.987
_diffrn_reflns_theta_full 67.684
_diffrn_reflns_theta_max 75.894
_diffrn_reflns_theta_min 7.797
_diffrn_source 'micro-focus sealed X-ray tube'
_exptl_absorpt_coefficient_mu 1.165
_exptl_absorpt_correction_T_max 1.00000
_exptl_absorpt_correction_T_min 0.45972
_exptl_absorpt_correction_type multi-scan
_exptl_crystal_colour colourless
_exptl_crystal_density_diffrn 1.002
_exptl_crystal_description rod
_exptl_crystal_F_000 5331
_exptl_crystal_size_max 0.858
_exptl_crystal_size_mid 0.353
_exptl_crystal_size_min 0.202
_refine_diff_density_max 1.131
_refine_diff_density_min -0.517
_refine_diff_density_rms 0.084
_refine_ls_extinction_method none
_refine_ls_goodness_of_fit_ref 1.050
_refine_ls_hydrogen_treatment constr
_refine_ls_matrix_type full
_refine_ls_number_parameters 536
_refine_ls_number_reflns 8818
_refine_ls_number_restraints 16
_refine_ls_restrained_S_all 1.053
_refine_ls_R_factor_all 0.0778
_refine_ls_R_factor_gt 0.0752
_refine_ls_shift/su_max 0.001
_refine_ls_shift/su_mean 0.000
_refine_ls_structure_factor_coef Fsqd
_refine_ls_weighting_details 'w=1/[\s^2^(Fo^2^)+(0.1476P)^2^+32.9281P] where P=(Fo^2^+2Fc^2^)/3'
_refine_ls_weighting_scheme calc
_refine_ls_wR_factor_gt 0.2355
_refine_ls_wR_factor_ref 0.2383
_reflns_Friedel_coverage 0.000
_reflns_number_gt 8216
_reflns_number_total 8818
_reflns_threshold_expression 'I > 2\s(I)'
_cod_data_source_file c9ta05444h2.cif
_cod_data_source_block shelx
_cod_database_code 7237679
_shelx_shelxl_version_number 2014/7
_shelx_space_group_comment
;
The symmetry employed for this shelxl refinement is uniquely defined
by the following loop, which should always be used as a source of
symmetry information in preference to the above space-group names.
They are only intended as comments.
;

loop_
_space_group_symop_operation_xyz
'x, y, z'
'-x+1/2, -y, z+1/2'
'-x, y+1/2, -z+1/2'
'x+1/2, -y+1/2, -z'
'x+1/2, y+1/2, z+1/2'
'-x+1, -y+1/2, z+1'
'-x+1/2, y+1, -z+1'
'x+1, -y+1, -z+1/2'
'-x, -y, -z'
'x-1/2, y, -z-1/2'
'x, -y-1/2, z-1/2'
'-x-1/2, y-1/2, z'
'-x+1/2, -y+1/2, -z+1/2'
'x, y+1/2, -z'
'x+1/2, -y, z'
'-x, y, z+1/2'

loop_
_atom_site_label
_atom_site_type_symbol
_atom_site_fract_x
_atom_site_fract_y
_atom_site_fract_z
_atom_site_U_iso_or_equiv
_atom_site_adp_type
_atom_site_occupancy
_atom_site_site_symmetry_order
_atom_site_calc_flag
_atom_site_refinement_flags_posn
_atom_site_refinement_flags_adp
_atom_site_refinement_flags_occupancy
_atom_site_disorder_assembly
_atom_site_disorder_group
Mg1 Mg 0.11006(3) 0.29097(4) 0.69182(3) 0.0363(2) Uani 1 1 d . . . . .
Mg2 Mg 0.5000 0.7500 0.64338(4) 0.0313(3) Uani 1 2 d S T P . .
P1 P 0.38341(2) 0.42388(3) 0.63721(3) 0.03411(19) Uani 1 1 d . . . . .
O1 O 0.17379(7) 0.32124(10) 0.68807(8) 0.0505(5) Uani 1 1 d . . . . .
O2 O 0.20383(12) 0.3106(3) 0.76863(14) 0.145(2) Uani 1 1 d . . . . .
O3 O 0.39624(7) 0.31117(10) 0.38709(8) 0.0502(5) Uani 1 1 d . . . . .
O4 O 0.46837(6) 0.29801(9) 0.41484(8) 0.0430(4) Uani 1 1 d . . . . .
O5 O 0.53812(6) 0.29148(7) 0.79523(7) 0.0350(4) Uani 1 1 d . . . . .
O6 O 0.57391(6) 0.37179(9) 0.78252(9) 0.0472(5) Uani 1 1 d . . . . .
O7 O 0.45077(6) 0.69028(8) 0.64257(8) 0.0417(4) Uani 1 1 d . . . . .
O8 O 0.38126(7) 0.70699(9) 0.67668(10) 0.0484(5) Uani 1 1 d . . . . .
O9 O 0.11984(7) 0.27593(10) 0.77469(8) 0.0500(5) Uani 1 1 d . . . . .
C1 C 0.33028(9) 0.39787(12) 0.66189(11) 0.0397(6) Uani 0.794(6) 1 d . . P A 1
C1' C 0.33028(9) 0.39787(12) 0.66189(11) 0.0397(6) Uani 0.206(6) 1 d . . P A 2
C2 C 0.28985(12) 0.41348(17) 0.63990(14) 0.0426(9) Uani 0.794(6) 1 d . . P A 1
H2A H 0.2892 0.4405 0.6126 0.051 Uiso 0.794(6) 1 calc R U P A 1
C2' C 0.2980(5) 0.3735(7) 0.6219(6) 0.052(4) Uani 0.206(6) 1 d . . P A 2
H2'A H 0.3045 0.3725 0.5850 0.062 Uiso 0.206(6) 1 calc R U P A 2
C3 C 0.24937(12) 0.38947(18) 0.65779(15) 0.0444(9) Uani 0.794(6) 1 d . . P A 1
H3A H 0.2221 0.3992 0.6410 0.053 Uiso 0.794(6) 1 calc R U P A 1
C3' C 0.2575(5) 0.3521(7) 0.6429(6) 0.050(4) Uani 0.206(6) 1 d . . P A 2
H3'A H 0.2355 0.3379 0.6194 0.060 Uiso 0.206(6) 1 calc R U P A 2
C4 C 0.24910(10) 0.35166(15) 0.69982(12) 0.0504(7) Uani 0.794(6) 1 d . . P A 1
C4' C 0.24910(10) 0.35166(15) 0.69982(12) 0.0504(7) Uani 0.206(6) 1 d . . P A 2
C5 C 0.29009(13) 0.33454(19) 0.72399(16) 0.0526(10) Uani 0.794(6) 1 d . . P A 1
H5A H 0.2898 0.3088 0.7525 0.063 Uiso 0.794(6) 1 calc R U P A 1
C5' C 0.2755(5) 0.3871(9) 0.7316(6) 0.059(5) Uani 0.206(6) 1 d . . P A 2
H5'A H 0.2664 0.3962 0.7667 0.071 Uiso 0.206(6) 1 calc R U P A 2
C6 C 0.33097(12) 0.35626(17) 0.70512(16) 0.0478(9) Uani 0.794(6) 1 d . . P A 1
H6A H 0.3585 0.3443 0.7200 0.057 Uiso 0.794(6) 1 calc R U P A 1
C6' C 0.3171(5) 0.4099(7) 0.7100(6) 0.052(4) Uani 0.206(6) 1 d . . P A 2
H6'A H 0.3348 0.4338 0.7314 0.062 Uiso 0.206(6) 1 calc R U P A 2
C7 C 0.20487(11) 0.32658(17) 0.72099(13) 0.0581(8) Uani 1 1 d . . . . .
C8 C 0.39614(8) 0.39328(11) 0.57248(10) 0.0363(5) Uani 0.517(6) 1 d . . P A 1
C8' C 0.39614(8) 0.39328(11) 0.57248(10) 0.0363(5) Uani 0.483(6) 1 d . . P A 2
C9 C 0.3608(2) 0.3717(3) 0.5395(3) 0.0304(12) Uani 0.517(6) 1 d . . P A 1
H9A H 0.3308 0.3735 0.5513 0.037 Uiso 0.517(6) 1 calc R U P A 1
C9' C 0.3673(5) 0.3986(11) 0.5307(6) 0.155(10) Uani 0.483(6) 1 d . . P A 2
H9' H 0.3411 0.4204 0.5336 0.186 Uiso 0.483(6) 1 calc R U P A 2
C10 C 0.3710(3) 0.3481(3) 0.4904(4) 0.0359(15) Uani 0.517(6) 1 d . . P A 1
H10A H 0.3478 0.3348 0.4680 0.043 Uiso 0.517(6) 1 calc R U P A 1
C10' C 0.3780(5) 0.3699(10) 0.4820(6) 0.138(9) Uani 0.483(6) 1 d . . P A 2
H12B H 0.3563 0.3693 0.4545 0.166 Uiso 0.483(6) 1 calc R U P A 2
C11 C 0.41708(9) 0.34397(12) 0.47369(10) 0.0411(9) Uani 0.517(6) 1 d . . P A 1
C11' C 0.41708(9) 0.34397(12) 0.47369(10) 0.0411(9) Uani 0.517(6) 1 d . . P A 2
C12 C 0.4508(4) 0.3634(4) 0.5069(6) 0.038(2) Uani 0.517(6) 1 d . . P A 1
H12A H 0.4810 0.3597 0.4961 0.046 Uiso 0.517(6) 1 calc R U P A 1
C12' C 0.4489(6) 0.3486(8) 0.5119(7) 0.089(6) Uani 0.483(6) 1 d . . P A 2
H10B H 0.4785 0.3362 0.5051 0.106 Uiso 0.483(6) 1 calc R U P A 2
C13 C 0.4412(4) 0.3882(4) 0.5556(5) 0.037(2) Uani 0.517(6) 1 d . . P A 1
H13A H 0.4647 0.4016 0.5774 0.044 Uiso 0.517(6) 1 calc R U P A 1
C13' C 0.4378(5) 0.3724(9) 0.5630(7) 0.095(6) Uani 0.483(6) 1 d . . P A 2
H9'A H 0.4597 0.3736 0.5902 0.114 Uiso 0.483(6) 1 calc R U P A 2
C14 C 0.42827(9) 0.31540(13) 0.42033(11) 0.0409(6) Uani 1 1 d . . . . .
C15 C 0.42825(9) 0.40229(11) 0.68214(10) 0.0367(5) Uani 1 1 d . . . . .
C16 C 0.43577(15) 0.34467(15) 0.68890(18) 0.0750(13) Uani 1 1 d . . . . .
H16A H 0.4173 0.3187 0.6710 0.090 Uiso 1 1 calc R U . . .
C17 C 0.47063(14) 0.32580(13) 0.72215(16) 0.0662(11) Uani 1 1 d . . . . .
H17A H 0.4748 0.2873 0.7278 0.079 Uiso 1 1 calc R U . . .
C18 C 0.49902(8) 0.36393(11) 0.74672(10) 0.0354(5) Uani 1 1 d . . . . .
C19 C 0.49254(10) 0.42076(12) 0.73901(14) 0.0505(7) Uani 1 1 d . . . . .
H19A H 0.5123 0.4464 0.7552 0.061 Uiso 1 1 calc R U . . .
C20 C 0.45674(10) 0.44035(12) 0.70729(14) 0.0485(7) Uani 1 1 d . . . . .
H20A H 0.4520 0.4790 0.7031 0.058 Uiso 1 1 calc R U . . .
C21 C 0.53930(9) 0.34229(11) 0.77756(10) 0.0369(5) Uani 1 1 d . . . . .
C22 C 0.38471(8) 0.49967(12) 0.63379(10) 0.0358(5) Uani 1 1 d . . . . .
C23 C 0.42133(9) 0.52491(12) 0.60707(11) 0.0423(6) Uani 1 1 d . . . . .
H23A H 0.4403 0.5034 0.5850 0.051 Uiso 1 1 calc R U . . .
C24 C 0.42919(9) 0.58212(12) 0.61358(11) 0.0408(6) Uani 1 1 d . . . . .
H24A H 0.4542 0.5989 0.5969 0.049 Uiso 1 1 calc R U . . .
C25 C 0.39973(9) 0.61488(12) 0.64507(11) 0.0388(6) Uani 1 1 d . . . . .
C26 C 0.36182(10) 0.58971(14) 0.66829(15) 0.0531(8) Uani 1 1 d . . . . .
H26A H 0.3409 0.6119 0.6870 0.064 Uiso 1 1 calc R U . . .
C27 C 0.35457(9) 0.53202(13) 0.66404(13) 0.0493(7) Uani 1 1 d . . . . .
H27A H 0.3298 0.5152 0.6812 0.059 Uiso 1 1 calc R U . . .
C28 C 0.41133(9) 0.67612(12) 0.65540(11) 0.0402(6) Uani 1 1 d . . . . .
N110 N 0.4117(4) 0.4809(4) 0.4113(4) 0.124(4) Uani 0.5 1 d D . P B -1
O110 O 0.4682(7) 0.5180(11) 0.4702(9) 0.361(19) Uani 0.5 1 d D . P B -1
C110 C 0.4208(7) 0.5010(7) 0.4643(5) 0.55(5) Uani 0.5 1 d D . P B -1
H11A H 0.3992 0.5031 0.4919 0.659 Uiso 0.5 1 calc R U P B -1
C111 C 0.3684(4) 0.4599(5) 0.3992(6) 0.125(5) Uani 0.5 1 d D . P B -1
H11B H 0.3479 0.4687 0.4284 0.187 Uiso 0.5 1 calc R U P B -1
H11C H 0.3576 0.4769 0.3663 0.187 Uiso 0.5 1 calc R U P B -1
H11D H 0.3700 0.4196 0.3947 0.187 Uiso 0.5 1 calc R U P B -1
C112 C 0.4449(4) 0.4732(6) 0.3766(6) 0.119(4) Uani 0.5 1 d D . P B -1
H11E H 0.4723 0.4899 0.3905 0.179 Uiso 0.5 1 calc R U P B -1
H11F H 0.4495 0.4335 0.3711 0.179 Uiso 0.5 1 calc R U P B -1
H11G H 0.4371 0.4907 0.3427 0.179 Uiso 0.5 1 calc R U P B -1
N100 N 0.2492(4) 0.2565(4) 0.9114(5) 0.121(4) Uani 0.5 1 d D . P C -1
O100 O 0.2485(3) 0.1777(4) 0.9722(4) 0.130(3) Uani 0.5 1 d D . P C -1
C100 C 0.2684(4) 0.2123(5) 0.9348(5) 0.117(4) Uani 0.5 1 d D . P C -1
H10C H 0.2982 0.2040 0.9249 0.141 Uiso 0.5 1 calc R U P C -1
C101 C 0.2709(3) 0.2944(5) 0.8781(5) 0.108(4) Uani 0.5 1 d D . P C -1
H10D H 0.2495 0.3226 0.8663 0.162 Uiso 0.5 1 calc R U P C -1
H10E H 0.2953 0.3123 0.8977 0.162 Uiso 0.5 1 calc R U P C -1
H10F H 0.2830 0.2750 0.8472 0.162 Uiso 0.5 1 calc R U P C -1
C102 C 0.1997(4) 0.2628(7) 0.9148(7) 0.143(6) Uani 0.5 1 d D . P C -1
H10G H 0.1906 0.2966 0.8961 0.214 Uiso 0.5 1 calc R U P C -1
H10H H 0.1852 0.2307 0.8984 0.214 Uiso 0.5 1 calc R U P C -1
H10I H 0.1907 0.2654 0.9522 0.214 Uiso 0.5 1 calc R U P C -1
O51 O 0.2651(4) 0.5000 0.7500 0.109(3) Uani 0.5 2 d S T P . .
O52 O 0.2500 0.4329(5) 0.5000 0.111(4) Uani 0.5 2 d S T P . .

loop_
_atom_site_aniso_label
_atom_site_aniso_U_11
_atom_site_aniso_U_22
_atom_site_aniso_U_33
_atom_site_aniso_U_23
_atom_site_aniso_U_13
_atom_site_aniso_U_12
Mg1 0.0300(4) 0.0430(5) 0.0358(4) -0.0009(3) -0.0016(3) -0.0065(3)
Mg2 0.0243(5) 0.0370(6) 0.0327(5) 0.000 0.000 0.0021(4)
P1 0.0272(3) 0.0402(4) 0.0349(3) -0.0028(2) 0.0014(2) -0.0049(2)
O1 0.0335(9) 0.0736(14) 0.0444(10) -0.0035(9) -0.0022(8) -0.0174(9)
O2 0.073(2) 0.292(6) 0.069(2) 0.061(3) -0.0177(16) -0.094(3)
O3 0.0356(10) 0.0775(15) 0.0375(10) -0.0088(9) -0.0021(8) 0.0128(9)
O4 0.0307(9) 0.0588(12) 0.0397(9) -0.0075(8) 0.0025(7) 0.0076(8)
O5 0.0344(9) 0.0351(9) 0.0355(8) 0.0024(7) 0.0001(7) -0.0055(7)
O6 0.0369(10) 0.0419(10) 0.0626(12) 0.0072(9) -0.0084(8) -0.0101(8)
O7 0.0308(9) 0.0438(10) 0.0506(11) -0.0083(8) 0.0051(7) -0.0035(7)
O8 0.0357(10) 0.0452(11) 0.0644(13) -0.0134(9) 0.0103(9) 0.0001(8)
O9 0.0431(11) 0.0652(13) 0.0418(10) 0.0083(9) -0.0036(8) -0.0127(9)
C1 0.0316(12) 0.0476(14) 0.0398(13) -0.0065(11) 0.0048(10) -0.0071(10)
C1' 0.0316(12) 0.0476(14) 0.0398(13) -0.0065(11) 0.0048(10) -0.0071(10)
C2 0.0373(17) 0.048(2) 0.0425(18) 0.0008(15) 0.0033(13) -0.0026(15)
C2' 0.041(7) 0.068(10) 0.046(7) -0.014(7) 0.005(6) -0.010(7)
C3 0.0313(16) 0.058(2) 0.0434(18) 0.0004(17) -0.0041(13) -0.0055(15)
C3' 0.042(7) 0.054(9) 0.054(8) -0.020(7) -0.006(6) -0.004(6)
C4 0.0419(14) 0.0645(19) 0.0448(14) -0.0020(13) -0.0007(12) -0.0189(14)
C4' 0.0419(14) 0.0645(19) 0.0448(14) -0.0020(13) -0.0007(12) -0.0189(14)
C5 0.046(2) 0.064(3) 0.048(2) 0.0127(18) -0.0053(15) -0.0133(18)
C5' 0.035(7) 0.104(15) 0.039(7) -0.012(8) 0.005(5) -0.021(8)
C6 0.0387(18) 0.056(2) 0.0489(19) 0.0064(16) -0.0050(14) -0.0090(15)
C6' 0.046(8) 0.071(10) 0.038(7) -0.011(6) -0.002(6) -0.017(7)
C7 0.0436(16) 0.083(2) 0.0481(16) 0.0085(15) -0.0030(13) -0.0236(16)
C8 0.0312(12) 0.0419(13) 0.0359(12) -0.0038(10) 0.0016(9) -0.0013(10)
C8' 0.0312(12) 0.0419(13) 0.0359(12) -0.0038(10) 0.0016(9) -0.0013(10)
C9 0.017(2) 0.041(3) 0.033(3) 0.000(2) 0.0042(17) -0.0041(19)
C9' 0.080(10) 0.31(3) 0.078(9) -0.092(14) -0.037(7) 0.098(13)
C10 0.022(3) 0.049(3) 0.037(3) 0.001(2) 0.002(2) -0.007(2)
C10' 0.072(9) 0.27(2) 0.071(9) -0.093(13) -0.036(7) 0.082(12)
C11 0.0349(14) 0.0508(16) 0.0377(14) -0.0031(11) 0.0030(10) 0.0032(10)
C11' 0.0349(14) 0.0508(16) 0.0377(14) -0.0031(11) 0.0030(10) 0.0032(10)
C12 0.023(4) 0.039(3) 0.052(4) -0.003(3) 0.008(3) -0.009(3)
C12' 0.058(9) 0.154(15) 0.054(7) -0.043(9) -0.013(6) 0.062(9)
C13 0.024(3) 0.038(3) 0.049(5) -0.007(3) 0.006(3) -0.011(2)
C13' 0.055(8) 0.185(18) 0.045(6) -0.041(9) -0.020(5) 0.057(9)
C14 0.0331(12) 0.0527(15) 0.0370(13) -0.0029(11) 0.0018(10) 0.0054(11)
C15 0.0340(12) 0.0397(13) 0.0364(12) 0.0012(10) -0.0024(9) -0.0069(10)
C16 0.091(3) 0.0428(17) 0.091(3) 0.0140(17) -0.057(2) -0.0269(17)
C17 0.083(2) 0.0366(15) 0.079(2) 0.0133(15) -0.044(2) -0.0178(16)
C18 0.0338(11) 0.0355(12) 0.0368(11) 0.0011(10) -0.0011(9) -0.0058(10)
C19 0.0426(15) 0.0363(13) 0.073(2) -0.0014(13) -0.0201(14) -0.0080(11)
C20 0.0449(15) 0.0346(13) 0.0660(18) -0.0025(12) -0.0161(13) -0.0041(11)
C21 0.0364(12) 0.0368(12) 0.0375(12) -0.0003(10) 0.0010(10) -0.0061(10)
C22 0.0305(11) 0.0396(13) 0.0372(12) -0.0039(10) 0.0006(9) -0.0015(10)
C23 0.0409(13) 0.0427(14) 0.0434(14) -0.0040(11) 0.0115(11) 0.0017(11)
C24 0.0376(13) 0.0424(14) 0.0424(13) -0.0001(11) 0.0077(11) -0.0027(10)
C25 0.0289(11) 0.0455(14) 0.0419(13) -0.0070(11) -0.0010(10) -0.0011(10)
C26 0.0328(13) 0.0532(17) 0.073(2) -0.0227(15) 0.0160(13) -0.0060(12)
C27 0.0331(13) 0.0530(16) 0.0619(18) -0.0143(13) 0.0143(12) -0.0064(12)
C28 0.0318(12) 0.0462(14) 0.0428(13) -0.0072(11) 0.0003(10) -0.0016(11)
N110 0.174(11) 0.115(8) 0.081(6) -0.007(5) -0.035(7) 0.059(8)
O110 0.34(3) 0.43(4) 0.31(3) -0.09(3) 0.14(2) -0.29(3)
C110 1.50(16) 0.075(9) 0.068(8) 0.007(8) 0.03(3) 0.10(3)
C111 0.109(9) 0.106(9) 0.159(12) 0.054(8) 0.024(9) 0.054(8)
C112 0.110(9) 0.106(9) 0.141(11) -0.052(8) 0.024(8) -0.004(7)
N100 0.105(7) 0.109(7) 0.151(9) -0.040(7) 0.048(7) -0.006(6)
O100 0.110(6) 0.123(7) 0.156(8) -0.007(6) -0.006(7) -0.027(6)
C100 0.083(7) 0.137(12) 0.131(11) -0.038(9) -0.009(7) -0.005(8)
C101 0.075(6) 0.127(9) 0.123(9) -0.005(7) 0.057(6) -0.012(6)
C102 0.090(8) 0.154(13) 0.184(15) 0.047(12) 0.023(9) 0.001(8)
O51 0.141(9) 0.114(8) 0.073(5) -0.046(6) 0.000 0.000
O52 0.115(8) 0.095(7) 0.121(8) 0.000 -0.043(7) 0.000

loop_
_atom_type_symbol
_atom_type_description
_atom_type_scat_dispersion_real
_atom_type_scat_dispersion_imag
_atom_type_scat_source
C C 0.0181 0.0091 'International Tables Vol C Tables 4.2.6.8 and 6.1.1.4'
H H 0.0000 0.0000 'International Tables Vol C Tables 4.2.6.8 and 6.1.1.4'
O O 0.0492 0.0322 'International Tables Vol C Tables 4.2.6.8 and 6.1.1.4'
Mg Mg 0.1719 0.1771 'International Tables Vol C Tables 4.2.6.8 and 6.1.1.4'
P P 0.2955 0.4335 'International Tables Vol C Tables 4.2.6.8 and 6.1.1.4'
N N 0.0311 0.0180 'International Tables Vol C Tables 4.2.6.8 and 6.1.1.4'

loop_
_geom_angle_atom_site_label_1
_geom_angle_atom_site_label_2
_geom_angle_atom_site_label_3
_geom_angle
_geom_angle_site_symmetry_1
_geom_angle_site_symmetry_3
O1 Mg1 O3 87.49(9) . 7_545
O1 Mg1 O8 102.90(10) . 12_655
O3 Mg1 O8 93.79(10) 7_545 12_655
O1 Mg1 O9 88.73(9) . .
O3 Mg1 O9 175.32(10) 7_545 .
O8 Mg1 O9 89.76(10) 12_655 .
O1 Mg1 O5 158.02(10) . 10_557
O3 Mg1 O5 93.00(8) 7_545 10_557
O8 Mg1 O5 99.00(8) 12_655 10_557
O9 Mg1 O5 89.46(8) . 10_557
O1 Mg1 O6 98.48(9) . 10_557
O3 Mg1 O6 91.52(10) 7_545 10_557
O8 Mg1 O6 158.16(9) 12_655 10_557
O9 Mg1 O6 86.29(9) . 10_557
O5 Mg1 O6 59.54(7) 10_557 10_557
O1 Mg1 C21 127.60(10) . 10_557
O3 Mg1 C21 95.71(9) 7_545 10_557
O8 Mg1 C21 128.86(9) 12_655 10_557
O9 Mg1 C21 84.40(9) . 10_557
O5 Mg1 C21 30.48(7) 10_557 10_557
O6 Mg1 C21 29.35(7) 10_557 10_557
O1 Mg1 Mg2 157.47(7) . 15_465
O3 Mg1 Mg2 70.04(6) 7_545 15_465
O8 Mg1 Mg2 77.73(6) 12_655 15_465
O9 Mg1 Mg2 113.79(6) . 15_465
O5 Mg1 Mg2 32.73(5) 10_557 15_465
O6 Mg1 Mg2 84.25(5) 10_557 15_465
C21 Mg1 Mg2 59.13(6) 10_557 15_465
O7 Mg2 O7 178.87(13) . 6_564
O7 Mg2 O4 85.95(8) . 9_666
O7 Mg2 O4 93.26(8) 6_564 9_666
O7 Mg2 O4 93.26(8) . 14_556
O7 Mg2 O4 85.95(8) 6_564 14_556
O4 Mg2 O4 91.24(12) 9_666 14_556
O7 Mg2 O5 93.47(8) . 8_456
O7 Mg2 O5 87.34(7) 6_564 8_456
O4 Mg2 O5 90.26(7) 9_666 8_456
O4 Mg2 O5 173.20(8) 14_556 8_456
O7 Mg2 O5 87.34(7) . 3_656
O7 Mg2 O5 93.47(8) 6_564 3_656
O4 Mg2 O5 173.20(7) 9_666 3_656
O4 Mg2 O5 90.26(7) 14_556 3_656
O5 Mg2 O5 89.02(10) 8_456 3_656
O7 Mg2 Mg1 117.34(6) . 15_565
O7 Mg2 Mg1 63.09(6) 6_564 15_565
O4 Mg2 Mg1 71.05(5) 9_666 15_565
O4 Mg2 Mg1 142.35(6) 14_556 15_565
O5 Mg2 Mg1 32.95(5) 8_456 15_565
O5 Mg2 Mg1 111.28(6) 3_656 15_565
O7 Mg2 Mg1 63.09(6) . 12_665
O7 Mg2 Mg1 117.33(6) 6_564 12_665
O4 Mg2 Mg1 142.35(6) 9_666 12_665
O4 Mg2 Mg1 71.05(5) 14_556 12_665
O5 Mg2 Mg1 111.28(6) 8_456 12_665
O5 Mg2 Mg1 32.95(5) 3_656 12_665
Mg1 Mg2 Mg1 140.99(4) 15_565 12_665
C1' P1 C8' 110.29(12) . .
C1 P1 C8 110.29(12) . .
C1' P1 C15 109.40(12) . .
C1 P1 C15 109.40(12) . .
C8' P1 C15 106.37(12) . .
C8 P1 C15 106.37(12) . .
C1' P1 C22 112.30(12) . .
C1 P1 C22 112.30(12) . .
C8' P1 C22 110.94(12) . .
C8 P1 C22 110.94(12) . .
C15 P1 C22 107.31(12) . .
C7 O1 Mg1 134.4(2) . .
C14 O3 Mg1 136.18(18) . 7_545
C14 O4 Mg2 132.97(18) . 9_666
C21 O5 Mg2 133.77(17) . 3_646
C21 O5 Mg1 91.67(15) . 10_657
Mg2 O5 Mg1 114.32(8) 3_646 10_657
C21 O6 Mg1 86.35(16) . 10_657
C28 O7 Mg2 148.17(19) . .
C28 O8 Mg1 123.63(18) . 12_665
C2 C1 C6 119.4(3) . .
C2 C1 P1 122.3(2) . .
C6 C1 P1 118.2(2) . .
C6' C1' C2' 120.6(9) . .
C6' C1' P1 120.3(7) . .
C2' C1' P1 117.7(6) . .
C1 C2 C3 120.7(3) . .
C1 C2 H2A 119.7 . .
C3 C2 H2A 119.7 . .
C3' C2' C1' 116.1(12) . .
C3' C2' H2'A 122.0 . .
C1' C2' H2'A 122.0 . .
C4 C3 C2 120.8(3) . .
C4 C3 H3A 119.6 . .
C2 C3 H3A 119.6 . .
C2' C3' C4' 121.1(12) . .
C2' C3' H3'A 119.5 . .
C4' C3' H3'A 119.5 . .
C3 C4 C5 120.4(3) . .
C3 C4 C7 121.3(3) . .
C5 C4 C7 118.3(3) . .
C5' C4' C3' 117.1(9) . .
C5' C4' C7 121.3(6) . .
C3' C4' C7 119.3(6) . .
C6 C5 C4 119.5(3) . .
C6 C5 H5A 120.2 . .
C4 C5 H5A 120.2 . .
C4' C5' C6' 119.5(12) . .
C4' C5' H5'A 120.2 . .
C6' C5' H5'A 120.2 . .
C5 C6 C1 119.1(3) . .
C5 C6 H6A 120.5 . .
C1 C6 H6A 120.5 . .
C1' C6' C5' 121.1(12) . .
C1' C6' H6'A 119.4 . .
C5' C6' H6'A 119.4 . .
O1 C7 O2 125.4(3) . .
O1 C7 C4' 116.6(3) . .
O2 C7 C4' 117.9(3) . .
O1 C7 C4 116.6(3) . .
O2 C7 C4 117.9(3) . .
C13 C8 C9 119.6(6) . .
C13 C8 P1 120.0(5) . .
C9 C8 P1 120.4(3) . .
C9' C8' C13' 118.5(9) . .
C9' C8' P1 121.1(6) . .
C13' C8' P1 119.7(7) . .
C10 C9 C8 119.9(6) . .
C10 C9 H9A 120.0 . .
C8 C9 H9A 120.0 . .
C8' C9' C10' 117.9(12) . .
C8' C9' H9' 121.0 . .
C10' C9' H9' 121.0 . .
C9 C10 C11 119.5(7) . .
C9 C10 H10A 120.3 . .
C11 C10 H10A 120.3 . .
C11' C10' C9' 123.3(11) . .
C11' C10' H12B 118.4 . .
C9' C10' H12B 118.4 . .
C12 C11 C10 119.7(7) . .
C12 C11 C14 121.0(6) . .
C10 C11 C14 119.3(5) . .
C10' C11' C12' 117.6(9) . .
C10' C11' C14 122.1(6) . .
C12' C11' C14 119.9(7) . .
C11 C12 C13 121.6(9) . .
C11 C12 H12A 119.2 . .
C13 C12 H12A 119.2 . .
C11' C12' C13' 120.0(13) . .
C11' C12' H10B 120.0 . .
C13' C12' H10B 120.0 . .
C12 C13 C8 119.7(9) . .
C12 C13 H13A 120.2 . .
C8 C13 H13A 120.2 . .
C8' C13' C12' 120.8(13) . .
C8' C13' H9'A 119.6 . .
C12' C13' H9'A 119.6 . .
O3 C14 O4 127.4(2) . .
O3 C14 C11' 116.2(2) . .
O4 C14 C11' 116.3(2) . .
O3 C14 C11 116.2(2) . .
O4 C14 C11 116.3(2) . .
C20 C15 C16 119.4(3) . .
C20 C15 P1 122.5(2) . .
C16 C15 P1 118.0(2) . .
C17 C16 C15 120.3(3) . .
C17 C16 H16A 119.9 . .
C15 C16 H16A 119.9 . .
C18 C17 C16 119.9(3) . .
C18 C17 H17A 120.0 . .
C16 C17 H17A 120.0 . .
C17 C18 C19 120.0(3) . .
C17 C18 C21 118.7(2) . .
C19 C18 C21 121.0(2) . .
C18 C19 C20 120.7(3) . .
C18 C19 H19A 119.7 . .
C20 C19 H19A 119.7 . .
C15 C20 C19 119.7(3) . .
C15 C20 H20A 120.2 . .
C19 C20 H20A 120.2 . .
O6 C21 O5 121.2(2) . .
O6 C21 C18 120.4(2) . .
O5 C21 C18 118.2(2) . .
O6 C21 Mg1 64.30(15) . 10_657
O5 C21 Mg1 57.85(13) . 10_657
C18 C21 Mg1 165.45(19) . 10_657
C27 C22 C23 120.6(3) . .
C27 C22 P1 120.8(2) . .
C23 C22 P1 117.8(2) . .
C24 C23 C22 119.5(2) . .
C24 C23 H23A 120.2 . .
C22 C23 H23A 120.2 . .
C23 C24 C25 120.3(2) . .
C23 C24 H24A 119.8 . .
C25 C24 H24A 119.8 . .
C26 C25 C24 119.2(3) . .
C26 C25 C28 121.6(2) . .
C24 C25 C28 119.1(2) . .
C25 C26 C27 121.0(3) . .
C25 C26 H26A 119.5 . .
C27 C26 H26A 119.5 . .
C26 C27 C22 119.1(3) . .
C26 C27 H27A 120.4 . .
C22 C27 H27A 120.4 . .
O7 C28 O8 126.9(3) . .
O7 C28 C25 115.1(2) . .
O8 C28 C25 117.9(2) . .
C112 N110 C111 119.2(10) . .
C112 N110 C110 120.8(11) . .
C111 N110 C110 119.1(12) . .
N110 C110 O110 111.3(15) . .
N110 C110 H11A 124.4 . .
O110 C110 H11A 124.4 . .
N110 C111 H11B 109.5 . .
N110 C111 H11C 109.5 . .
H11B C111 H11C 109.5 . .
N110 C111 H11D 109.5 . .
H11B C111 H11D 109.5 . .
H11C C111 H11D 109.5 . .
N110 C112 H11E 109.5 . .
N110 C112 H11F 109.5 . .
H11E C112 H11F 109.5 . .
N110 C112 H11G 109.5 . .
H11E C112 H11G 109.5 . .
H11F C112 H11G 109.5 . .
C100 N100 C101 125.5(10) . .
C100 N100 C102 118.7(10) . .
C101 N100 C102 115.3(10) . .
N100 C100 O100 126.0(11) . .
N100 C100 H10C 117.0 . .
O100 C100 H10C 117.0 . .
N100 C101 H10D 109.5 . .
N100 C101 H10E 109.5 . .
H10D C101 H10E 109.5 . .
N100 C101 H10F 109.5 . .
H10D C101 H10F 109.5 . .
H10E C101 H10F 109.5 . .
N100 C102 H10G 109.5 . .
N100 C102 H10H 109.5 . .
H10G C102 H10H 109.5 . .
N100 C102 H10I 109.5 . .
H10G C102 H10I 109.5 . .
H10H C102 H10I 109.5 . .

loop_
_geom_bond_atom_site_label_1
_geom_bond_atom_site_label_2
_geom_bond_distance
_geom_bond_site_symmetry_2
Mg1 O1 2.005(2) .
Mg1 O3 2.012(2) 7_545
Mg1 O8 2.038(2) 12_655
Mg1 O9 2.094(2) .
Mg1 O5 2.1352(19) 10_557
Mg1 O6 2.276(2) 10_557
Mg1 C21 2.521(3) 10_557
Mg1 Mg2 3.5773(9) 15_465
Mg2 O7 2.0209(19) .
Mg2 O7 2.0210(19) 6_564
Mg2 O4 2.052(2) 9_666
Mg2 O4 2.052(2) 14_556
Mg2 O5 2.1224(19) 8_456
Mg2 O5 2.1224(18) 3_656
Mg2 Mg1 3.5774(9) 15_565
Mg2 Mg1 3.5774(9) 12_665
P1 C1' 1.783(3) .
P1 C1 1.783(3) .
P1 C8' 1.792(3) .
P1 C8 1.792(3) .
P1 C15 1.794(3) .
P1 C22 1.795(3) .
O1 C7 1.227(4) .
O2 C7 1.234(4) .
O3 C14 1.251(3) .
O3 Mg1 2.012(2) 7_545
O4 C14 1.254(3) .
O4 Mg2 2.052(2) 9_666
O5 C21 1.279(3) .
O5 Mg2 2.1225(18) 3_646
O5 Mg1 2.1353(19) 10_657
O6 C21 1.238(3) .
O6 Mg1 2.276(2) 10_657
O7 C28 1.246(3) .
O8 C28 1.260(3) .
O8 Mg1 2.038(2) 12_665
C1 C2 1.356(5) .
C1 C6 1.451(5) .
C1' C6' 1.280(15) .
C1' C2' 1.484(15) .
C2 C3 1.389(5) .
C2 H2A 0.9300 .
C2' C3' 1.39(2) .
C2' H2'A 0.9300 .
C3 C4 1.369(5) .
C3 H3A 0.9300 .
C3' C4' 1.425(16) .
C3' H3'A 0.9300 .
C4 C5 1.402(5) .
C4 C7 1.519(4) .
C4' C5' 1.385(16) .
C4' C7 1.519(4) .
C5 C6 1.386(5) .
C5 H5A 0.9300 .
C5' C6' 1.44(2) .
C5' H5'A 0.9300 .
C6 H6A 0.9300 .
C6' H6'A 0.9300 .
C8 C13 1.392(12) .
C8 C9 1.412(8) .
C8' C9' 1.339(14) .
C8' C13' 1.340(16) .
C9 C10 1.368(13) .
C9 H9A 0.9300 .
C9' C10' 1.414(19) .
C9' H9' 0.9300 .
C10 C11 1.418(9) .
C10 H10A 0.9300 .
C10' C11' 1.317(15) .
C10' H12B 0.9300 .
C11 C12 1.363(13) .
C11 C14 1.515(4) .
C11' C12' 1.332(18) .
C11' C14 1.515(4) .
C12 C13 1.36(2) .
C12 H12A 0.9300 .
C12' C13' 1.42(2) .
C12' H10B 0.9300 .
C13 H13A 0.9300 .
C13' H9'A 0.9300 .
C15 C20 1.376(4) .
C15 C16 1.391(4) .
C16 C17 1.385(5) .
C16 H16A 0.9300 .
C17 C18 1.369(4) .
C17 H17A 0.9300 .
C18 C19 1.371(4) .
C18 C21 1.496(4) .
C19 C20 1.389(4) .
C19 H19A 0.9300 .
C20 H20A 0.9300 .
C21 Mg1 2.521(3) 10_657
C22 C27 1.387(4) .
C22 C23 1.395(4) .
C23 C24 1.383(4) .
C23 H23A 0.9300 .
C24 C25 1.397(4) .
C24 H24A 0.9300 .
C25 C26 1.385(4) .
C25 C28 1.510(4) .
C26 C27 1.385(4) .
C26 H26A 0.9300 .
C27 H27A 0.9300 .
N110 C112 1.309(12) .
N110 C111 1.397(13) .
N110 C110 1.416(13) .
O110 C110 1.456(19) .
C110 H11A 0.9300 .
C111 H11B 0.9600 .
C111 H11C 0.9600 .
C111 H11D 0.9600 .
C112 H11E 0.9600 .
C112 H11F 0.9600 .
C112 H11G 0.9600 .
N100 C100 1.320(13) .
N100 C101 1.372(11) .
N100 C102 1.463(12) .
O100 C100 1.365(12) .
C100 H10C 0.9300 .
C101 H10D 0.9600 .
C101 H10E 0.9600 .
C101 H10F 0.9600 .
C102 H10G 0.9600 .
C102 H10H 0.9600 .
C102 H10I 0.9600 .
